data_4025084
loop_
_publ_author_name
'Gary J. Richards'
'Jonathan P. Hill'
'Navaneetha K. Subbaiyan'
'Francis D'Souza'
'Paul A. Karr'
'Mark R. J. Elsegood'
'Simon J. Teat'
'Toshiyuki Mori'
'Katsuhiko Ariga'

_publ_section_title
;
Pyrazinacenes: Aza Analogues of Acenes
;
_journal_name_full 'Journal of Organic Chemistry'
_journal_page_first 8914
_journal_page_last 8923
_journal_paper_doi 10.1021/jo901832n
_journal_volume 74
_journal_year 2009
_chemical_formula_moiety 'C24 H12 N10, 2(C4 H8 O)'
_chemical_formula_sum 'C32 H28 N10 O2'
_chemical_formula_weight 584.64
_chemical_name_systematic
; 
 ? 
;
_space_group_IT_number 15
_symmetry_cell_setting monoclinic
_symmetry_space_group_name_Hall '-C 2yc'
_symmetry_space_group_name_H-M 'C 1 2/c 1'
_atom_sites_solution_hydrogens geom
_atom_sites_solution_primary direct
_atom_sites_solution_secondary difmap
_audit_creation_method SHELXL-97
_cell_angle_alpha 90.00
_cell_angle_beta 108.78(3)
_cell_angle_gamma 90.00
_cell_formula_units_Z 4
_cell_length_a 16.414(3)
_cell_length_b 24.064(5)
_cell_length_c 7.5344(15)
_cell_measurement_reflns_used 2136
_cell_measurement_temperature 150(2)
_cell_measurement_theta_max 27.10
_cell_measurement_theta_min 1.56
_cell_volume 2817.7(10)
_computing_cell_refinement 'Bruker SAINT'
_computing_data_collection 'Bruker SMART Apex'
_computing_data_reduction 'Bruker SAINT'
_computing_molecular_graphics 'Bruker SHELXTL'
_computing_publication_material 'Bruker SHELXTL and local programs'
_computing_structure_refinement 'SHELXL-97 (Sheldrick, 1997)'
_computing_structure_solution 'SHELXS-97 (Sheldrick, 1990)'
_diffrn_ambient_temperature 150(2)
_diffrn_measured_fraction_theta_full 0.926
_diffrn_measured_fraction_theta_max 0.926
_diffrn_measurement_device_type 'Bruker APEX CCD diffractometer'
_diffrn_measurement_method '\w rotation with narrow frames'
_diffrn_radiation_monochromator graphite
_diffrn_radiation_source 'fine-focus sealed tube'
_diffrn_radiation_type MoK\a
_diffrn_radiation_wavelength 0.71073
_diffrn_reflns_av_R_equivalents 0.0539
_diffrn_reflns_av_sigmaI/netI 0.0560
_diffrn_reflns_limit_h_max 20
_diffrn_reflns_limit_h_min -20
_diffrn_reflns_limit_k_max 30
_diffrn_reflns_limit_k_min -30
_diffrn_reflns_limit_l_max 9
_diffrn_reflns_limit_l_min -9
_diffrn_reflns_number 11372
_diffrn_reflns_theta_full 27.13
_diffrn_reflns_theta_max 27.13
_diffrn_reflns_theta_min 1.56
_diffrn_standards_decay_% 0
_diffrn_standards_number 0
_exptl_absorpt_coefficient_mu 0.092
_exptl_absorpt_correction_T_max 0.977
_exptl_absorpt_correction_T_min 0.958
_exptl_absorpt_correction_type multi-scan
_exptl_absorpt_process_details 'SADABS v2008/1, Sheldrick, G.M., (2008)'
_exptl_crystal_colour red
_exptl_crystal_density_diffrn 1.378
_exptl_crystal_density_method 'not measured'
_exptl_crystal_description block
_exptl_crystal_F_000 1224.0
_exptl_crystal_size_max 0.40
_exptl_crystal_size_mid 0.35
_exptl_crystal_size_min 0.22
_refine_diff_density_max 0.333
_refine_diff_density_min -0.289
_refine_diff_density_rms 0.072
_refine_ls_extinction_method none
_refine_ls_goodness_of_fit_ref 0.999
_refine_ls_hydrogen_treatment mixed
_refine_ls_matrix_type full
_refine_ls_number_parameters 203
_refine_ls_number_reflns 2896
_refine_ls_number_restraints 0
_refine_ls_restrained_S_all 0.999
_refine_ls_R_factor_all 0.1066
_refine_ls_R_factor_gt 0.0538
_refine_ls_shift/su_max 0.000
_refine_ls_shift/su_mean 0.000
_refine_ls_structure_factor_coef Fsqd
_refine_ls_weighting_details 'calc w=1/[\s^2^(Fo^2^)+(0.0961P)^2^+0.0000P] where P=(Fo^2^+2Fc^2^)/3'
_refine_ls_weighting_scheme calc
_refine_ls_wR_factor_gt 0.1237
_refine_ls_wR_factor_ref 0.1667
_reflns_number_gt 1774
_reflns_number_total 2896
_reflns_threshold_expression >2sigma(I)
_cod_data_source_file jo901832n_si_005.cif
_cod_data_source_block ph2tri
_cod_original_sg_symbol_H-M C2/c
_cod_database_code 4025084

loop_
_symmetry_equiv_pos_as_xyz
'x, y, z'
'-x, y, -z+1/2'
'x+1/2, y+1/2, z'
'-x+1/2, y+1/2, -z+1/2'
'-x, -y, -z'
'x, -y, z-1/2'
'-x+1/2, -y+1/2, -z'
'x+1/2, -y+1/2, z-1/2'

loop_
_atom_site_label
_atom_site_type_symbol
_atom_site_fract_x
_atom_site_fract_y
_atom_site_fract_z
_atom_site_U_iso_or_equiv
_atom_site_adp_type
_atom_site_occupancy
_atom_site_symmetry_multiplicity
_atom_site_calc_flag
_atom_site_refinement_flags
_atom_site_disorder_assembly
_atom_site_disorder_group
N2 N 0.08037(13) 0.18845(8) 0.7309(3) 0.0275(5) Uani 1 1 d . . .
N1 N 0.08326(12) 0.28524(7) 0.7396(3) 0.0253(5) Uani 1 1 d . . .
N3 N 0.08173(12) 0.09327(7) 0.7201(3) 0.0269(5) Uani 1 1 d . . .
C4 C 0.04256(15) 0.13915(9) 0.7370(3) 0.0245(5) Uani 1 1 d . . .
C5 C 0.04173(14) 0.23870(9) 0.7432(3) 0.0247(5) Uani 1 1 d . . .
N4 N 0.07959(12) -0.00217(8) 0.7140(3) 0.0282(5) Uani 1 1 d . . .
C6 C 0.04234(14) 0.33380(9) 0.7453(3) 0.0237(5) Uani 1 1 d . . .
C7 C 0.09330(15) 0.38439(9) 0.7401(3) 0.0248(5) Uani 1 1 d . . .
C3 C 0.04106(14) 0.04503(9) 0.7332(3) 0.0243(5) Uani 1 1 d . . .
C2 C 0.03929(15) -0.04923(9) 0.7324(3) 0.0279(6) Uani 1 1 d . . .
C11 C 0.11212(17) 0.47124(9) 0.5995(4) 0.0348(6) Uani 1 1 d . . .
H11 H 0.0905 0.4987 0.5098 0.042 Uiso 1 1 calc R . .
C1 C 0.07724(16) -0.10137(10) 0.7083(4) 0.0317(6) Uani 1 1 d . . .
C8 C 0.17789(15) 0.38845(9) 0.8589(3) 0.0281(6) Uani 1 1 d . . .
H8 H 0.2011 0.3601 0.9439 0.034 Uiso 1 1 calc R . .
C12 C 0.06099(16) 0.42666(9) 0.6108(3) 0.0285(6) Uani 1 1 d . . .
H12 H 0.0044 0.4249 0.5312 0.034 Uiso 1 1 calc R . .
C9 C 0.22748(16) 0.43399(10) 0.8521(4) 0.0340(6) Uani 1 1 d . . .
H9 H 0.2830 0.4370 0.9362 0.041 Uiso 1 1 calc R . .
N5 N 0.10354(15) -0.14349(9) 0.6831(4) 0.0467(7) Uani 1 1 d . . .
C10 C 0.19526(17) 0.47509(10) 0.7209(4) 0.0362(7) Uani 1 1 d . . .
H10 H 0.2294 0.5053 0.7143 0.043 Uiso 1 1 calc R . .
C20 C 0.21625(17) 0.35340(11) 1.3649(4) 0.0394(7) Uani 1 1 d . . .
H20A H 0.2303 0.3890 1.3218 0.047 Uiso 1 1 calc R . .
H20B H 0.2322 0.3542 1.5005 0.047 Uiso 1 1 calc R . .
C22 C 0.20217(16) 0.26344(10) 1.2361(4) 0.0348(6) Uani 1 1 d . . .
H22A H 0.2262 0.2295 1.3015 0.042 Uiso 1 1 calc R . .
H22B H 0.1918 0.2581 1.1030 0.042 Uiso 1 1 calc R . .
C21 C 0.12008(17) 0.27836(12) 1.2723(4) 0.0452(7) Uani 1 1 d . . .
H21A H 0.0704 0.2650 1.1724 0.054 Uiso 1 1 calc R . .
H21B H 0.1189 0.2631 1.3906 0.054 Uiso 1 1 calc R . .
C23 C 0.12221(17) 0.34079(12) 1.2779(4) 0.0468(8) Uani 1 1 d . . .
H23A H 0.0892 0.3552 1.3540 0.056 Uiso 1 1 calc R . .
H23B H 0.0998 0.3564 1.1528 0.056 Uiso 1 1 calc R . .
H2 H 0.134(2) 0.1893(11) 0.722(4) 0.057(9) Uiso 1 1 d . . .
O1 O 0.25980(11) 0.30918(7) 1.3049(3) 0.0440(5) Uani 1 1 d . . .

loop_
_atom_site_aniso_label
_atom_site_aniso_U_11
_atom_site_aniso_U_22
_atom_site_aniso_U_33
_atom_site_aniso_U_23
_atom_site_aniso_U_13
_atom_site_aniso_U_12
N2 0.0183(11) 0.0239(11) 0.0439(13) 0.0004(9) 0.0149(9) 0.0005(9)
N1 0.0225(11) 0.0240(11) 0.0317(11) 0.0011(8) 0.0121(9) -0.0001(8)
N3 0.0229(11) 0.0236(11) 0.0364(12) 0.0013(8) 0.0127(9) 0.0006(8)
C4 0.0220(12) 0.0229(13) 0.0301(13) 0.0015(10) 0.0106(10) -0.0007(9)
C5 0.0219(12) 0.0263(13) 0.0271(13) -0.0002(10) 0.0095(10) 0.0013(10)
N4 0.0239(11) 0.0249(11) 0.0371(12) 0.0007(9) 0.0114(9) 0.0018(9)
C6 0.0236(12) 0.0217(12) 0.0256(13) 0.0001(9) 0.0076(10) -0.0002(9)
C7 0.0263(13) 0.0224(13) 0.0304(13) -0.0023(10) 0.0157(11) -0.0004(10)
C3 0.0220(12) 0.0240(12) 0.0255(12) 0.0003(10) 0.0057(10) 0.0017(10)
C2 0.0267(13) 0.0242(13) 0.0315(13) 0.0015(10) 0.0076(11) 0.0009(10)
C11 0.0388(16) 0.0252(14) 0.0449(16) 0.0059(11) 0.0198(13) 0.0023(11)
C1 0.0272(14) 0.0275(14) 0.0426(16) 0.0028(11) 0.0141(12) -0.0003(11)
C8 0.0263(13) 0.0281(13) 0.0326(14) 0.0013(10) 0.0131(11) 0.0023(11)
C12 0.0262(13) 0.0260(13) 0.0345(14) 0.0009(10) 0.0116(11) 0.0019(10)
C9 0.0231(13) 0.0340(14) 0.0467(16) -0.0073(12) 0.0137(12) -0.0052(11)
N5 0.0442(15) 0.0296(13) 0.0701(18) 0.0023(11) 0.0238(13) 0.0056(11)
C10 0.0366(16) 0.0262(13) 0.0544(17) -0.0016(12) 0.0268(13) -0.0070(12)
C20 0.0420(17) 0.0352(15) 0.0454(17) -0.0013(12) 0.0203(13) 0.0038(12)
C22 0.0288(14) 0.0307(14) 0.0451(16) 0.0008(11) 0.0120(12) -0.0017(11)
C21 0.0276(15) 0.064(2) 0.0475(18) -0.0045(14) 0.0163(13) -0.0076(14)
C23 0.0347(16) 0.065(2) 0.0435(17) -0.0061(14) 0.0163(13) 0.0141(15)
O1 0.0297(10) 0.0287(10) 0.0817(15) -0.0070(9) 0.0293(10) -0.0020(8)

loop_
_atom_type_symbol
_atom_type_description
_atom_type_scat_dispersion_real
_atom_type_scat_dispersion_imag
_atom_type_scat_source
C C 0.0033 0.0016 'International Tables Vol C Tables 4.2.6.8 and 6.1.1.4'
H H 0.0000 0.0000 'International Tables Vol C Tables 4.2.6.8 and 6.1.1.4'
N N 0.0061 0.0033 'International Tables Vol C Tables 4.2.6.8 and 6.1.1.4'
O O 0.0106 0.0060 'International Tables Vol C Tables 4.2.6.8 and 6.1.1.4'

loop_
_geom_angle_atom_site_label_1
_geom_angle_atom_site_label_2
_geom_angle_atom_site_label_3
_geom_angle
_geom_angle_site_symmetry_1
_geom_angle_site_symmetry_3
_geom_angle_publ_flag
C4 N2 C5 122.8(2) . . ?
C5 N1 C6 117.9(2) . . ?
C4 N3 C3 116.6(2) . . ?
N3 C4 N2 119.7(2) . . ?
N3 C4 C4 122.13(13) . 2_556 ?
N2 C4 C4 118.17(13) . 2_556 ?
N1 C5 N2 119.4(2) . . ?
N1 C5 C5 121.65(13) . 2_556 ?
N2 C5 C5 118.92(13) . 2_556 ?
C3 N4 C2 116.2(2) . . ?
N1 C6 C6 120.44(12) . 2_556 ?
N1 C6 C7 114.64(19) . . ?
C6 C6 C7 124.92(12) 2_556 . ?
C12 C7 C8 118.4(2) . . ?
C12 C7 C6 121.8(2) . . ?
C8 C7 C6 119.6(2) . . ?
N4 C3 N3 117.4(2) . . ?
N4 C3 C3 121.36(13) . 2_556 ?
N3 C3 C3 121.28(12) . 2_556 ?
N4 C2 C2 122.39(13) . 2_556 ?
N4 C2 C1 118.4(2) . . ?
C2 C2 C1 119.18(13) 2_556 . ?
C12 C11 C10 120.1(2) . . ?
N5 C1 C2 176.6(3) . . ?
C9 C8 C7 120.7(2) . . ?
C11 C12 C7 120.6(2) . . ?
C8 C9 C10 120.2(2) . . ?
C9 C10 C11 119.8(2) . . ?
O1 C20 C23 105.0(2) . . ?
O1 C22 C21 106.1(2) . . ?
C23 C21 C22 103.3(2) . . ?
C21 C23 C20 103.1(2) . . ?
C20 O1 C22 110.21(19) . . ?

loop_
_geom_bond_atom_site_label_1
_geom_bond_atom_site_label_2
_geom_bond_distance
_geom_bond_site_symmetry_2
_geom_bond_publ_flag
N2 C4 1.346(3) . ?
N2 C5 1.382(3) . ?
N1 C5 1.316(3) . ?
N1 C6 1.355(3) . ?
N3 C4 1.304(3) . ?
N3 C3 1.358(3) . ?
C4 C4 1.472(5) 2_556 ?
C5 C5 1.406(5) 2_556 ?
N4 C3 1.331(3) . ?
N4 C2 1.341(3) . ?
C6 C6 1.414(4) 2_556 ?
C6 C7 1.485(3) . ?
C7 C12 1.390(3) . ?
C7 C8 1.392(3) . ?
C3 C3 1.449(5) 2_556 ?
C2 C2 1.398(5) 2_556 ?
C2 C1 1.438(3) . ?
C11 C12 1.382(3) . ?
C11 C10 1.380(4) . ?
C1 N5 1.141(3) . ?
C8 C9 1.376(3) . ?
C9 C10 1.377(4) . ?
C20 O1 1.434(3) . ?
C20 C23 1.501(4) . ?
C22 O1 1.435(3) . ?
C22 C21 1.502(4) . ?
C21 C23 1.503(4) . ?
